data_2206923
loop_
_publ_author_name
'Wei-Xiao Hu'
'Lu-Ping Lv'
'Feng Xu'
'Hai-Bo Shi'

_publ_section_title 3,6-Bis(<i>p</i>-chlorophenyl)-1,4-bis(<i>p</i>-tolylsulfonyl)-1,4-dihydro-1,2,4,5-tetrazine
_journal_coeditor_code CV6561
_journal_issue 10
_journal_name_full 'Acta Crystallographica Section E'
_journal_page_first o3152
_journal_page_last o3153
_journal_paper_doi 10.1107/S1600536805027510
_journal_volume 61
_journal_year 2005
_chemical_formula_iupac 'C28 H22 Cl2 N4 O4 S2'
_chemical_formula_moiety 'C28 H22 Cl2 N4 O4 S2'
_chemical_formula_sum 'C28 H22 Cl2 N4 O4 S2'
_chemical_formula_weight 613.52
_chemical_name_systematic 3,6-Bis(p-chlorophenyl)-1,4-bis(p-tolylsulfonyl)-1,4-dihydro-1,2,4,5-tetrazine
_space_group_IT_number 15
_symmetry_cell_setting monoclinic
_symmetry_space_group_name_Hall '-C 2yc'
_symmetry_space_group_name_H-M 'C 1 2/c 1'
_atom_sites_solution_hydrogens geom
_atom_sites_solution_primary direct
_atom_sites_solution_secondary difmap
_audit_creation_method SHELXL97
_cell_angle_alpha 90.00(3)
_cell_angle_beta 107.50(2)
_cell_angle_gamma 90.00(5)
_cell_formula_units_Z 4
_cell_length_a 19.313(8)
_cell_length_b 7.007(4)
_cell_length_c 20.998(4)
_cell_measurement_reflns_used 25
_cell_measurement_temperature 292(2)
_cell_measurement_theta_max 14.00
_cell_measurement_theta_min 9.63
_cell_volume 2710(2)
_computing_cell_refinement CAD4
_computing_data_collection 'CAD4 (Enraf--Nonius, 1994)'
_computing_data_reduction 'XCAD-4, PSI and EAC (Enraf--Nonius, 1994)'
_computing_molecular_graphics 'ORTEP-3 (Farrugia, 1997)'
_computing_publication_material SHELXL97
_computing_structure_refinement 'SHELXL97 (Sheldrick, 1997)'
_computing_structure_solution 'SHELXS97 (Sheldrick, 1997)'
_diffrn_ambient_temperature 292(2)
_diffrn_measured_fraction_theta_full 1.000
_diffrn_measured_fraction_theta_max 1.000
_diffrn_measurement_device_type 'Enraf--Nonius CAD-4'
_diffrn_measurement_method \w/2\q
_diffrn_radiation_monochromator graphite
_diffrn_radiation_source 'fine-focus sealed tube'
_diffrn_radiation_type MoK\a
_diffrn_radiation_wavelength 0.71073
_diffrn_reflns_av_R_equivalents 0.0366
_diffrn_reflns_av_sigmaI/netI 0.0280
_diffrn_reflns_limit_h_max 22
_diffrn_reflns_limit_h_min -1
_diffrn_reflns_limit_k_max 8
_diffrn_reflns_limit_k_min 0
_diffrn_reflns_limit_l_max 24
_diffrn_reflns_limit_l_min -25
_diffrn_reflns_number 2676
_diffrn_reflns_theta_full 25.17
_diffrn_reflns_theta_max 25.17
_diffrn_reflns_theta_min 2.03
_diffrn_standards_decay_% 0
_diffrn_standards_interval_time 60
_diffrn_standards_number 3
_exptl_absorpt_coefficient_mu 0.437
_exptl_absorpt_correction_T_max 0.9176
_exptl_absorpt_correction_T_min 0.8619
_exptl_absorpt_correction_type psi-scan
_exptl_absorpt_process_details '(North et al., 1968)'
_exptl_crystal_colour yellow
_exptl_crystal_density_diffrn 1.504
_exptl_crystal_density_method 'not measured'
_exptl_crystal_description prism
_exptl_crystal_F_000 1264
_exptl_crystal_size_max 0.35
_exptl_crystal_size_mid 0.30
_exptl_crystal_size_min 0.20
_refine_diff_density_max 0.265
_refine_diff_density_min -0.305
_refine_ls_extinction_method none
_refine_ls_goodness_of_fit_ref 1.061
_refine_ls_hydrogen_treatment constr
_refine_ls_matrix_type full
_refine_ls_number_parameters 182
_refine_ls_number_reflns 2441
_refine_ls_number_restraints 0
_refine_ls_restrained_S_all 1.061
_refine_ls_R_factor_all 0.0577
_refine_ls_R_factor_gt 0.0360
_refine_ls_shift/su_max 0.002
_refine_ls_shift/su_mean 0.000
_refine_ls_structure_factor_coef Fsqd
_refine_ls_weighting_details 'calc w = 1/[\s^2^(Fo^2^)+(0.0466P)^2^+3.219P] where P = (Fo^2^+2Fc^2^)/3'
_refine_ls_weighting_scheme calc
_refine_ls_wR_factor_gt 0.0938
_refine_ls_wR_factor_ref 0.1050
_reflns_number_gt 1847
_reflns_number_total 2441
_reflns_threshold_expression I>2\s(I)
_cod_data_source_file cv6561.cif
_cod_data_source_block I
_cod_original_sg_symbol_H-M 'C 2/c'
_cod_database_code 2206923
_cod_database_fobs_code 2206923

loop_
_symmetry_equiv_pos_as_xyz
'x, y, z'
'-x, y, -z+1/2'
'x+1/2, y+1/2, z'
'-x+1/2, y+1/2, -z+1/2'
'-x, -y, -z'
'x, -y, z-1/2'
'-x+1/2, -y+1/2, -z'
'x+1/2, -y+1/2, z-1/2'

loop_
_atom_site_label
_atom_site_fract_x
_atom_site_fract_y
_atom_site_fract_z
_atom_site_U_iso_or_equiv
_atom_site_adp_type
_atom_site_calc_flag
_atom_site_refinement_flags
_atom_site_occupancy
_atom_site_type_symbol
S1 0.615717(11) -0.50949(3) -0.061408(9) 0.03628(6) Uani d . 1 S
Cl1 0.394923(15) 0.13415(4) -0.288325(13) 0.07011(9) Uani d . 1 Cl
O1 0.60225(3) -0.40575(10) -0.12169(3) 0.04904(19) Uani d . 1 O
O2 0.64711(3) -0.69385(9) -0.05535(3) 0.04824(19) Uani d . 1 O
N1 0.53136(3) -0.54226(9) -0.04975(3) 0.03170(18) Uani d . 1 N
N2 0.54267(3) -0.66244(10) 0.00697(3) 0.03303(19) Uani d . 1 N
C1 0.47014(5) -0.05914(13) -0.10269(4) 0.0393(2) Uani d . 1 C
H1 0.4863 -0.0080 -0.0599 0.047 Uiso calc R 1 H
C2 0.44798(5) 0.06073(14) -0.15686(4) 0.0468(3) Uani d . 1 C
H2 0.4496 0.1924 -0.1509 0.056 Uiso calc R 1 H
C3 0.42349(4) -0.01604(14) -0.21981(4) 0.0428(3) Uani d . 1 C
C4 0.42157(5) -0.21006(15) -0.22960(4) 0.0451(3) Uani d . 1 C
H4 0.4050 -0.2604 -0.2725 0.054 Uiso calc R 1 H
C5 0.44448(5) -0.32905(13) -0.17506(4) 0.0416(3) Uani d . 1 C
H5 0.4437 -0.4605 -0.1812 0.050 Uiso calc R 1 H
C6 0.46862(4) -0.25434(12) -0.11113(4) 0.0319(2) Uani d . 1 C
C7 0.48729(4) -0.37899(11) -0.05161(4) 0.0302(2) Uani d . 1 C
C8 0.66008(4) -0.36568(12) 0.00616(4) 0.0356(2) Uani d . 1 C
C9 0.69457(5) -0.44631(15) 0.06747(5) 0.0504(3) Uani d . 1 C
H9 0.6986 -0.5782 0.0720 0.061 Uiso calc R 1 H
C10 0.72299(5) -0.32950(16) 0.12190(5) 0.0547(3) Uani d . 1 C
H10 0.7464 -0.3839 0.1632 0.066 Uiso calc R 1 H
C11 0.71746(5) -0.13358(15) 0.11642(5) 0.0498(3) Uani d . 1 C
C12 0.68422(5) -0.05736(15) 0.05421(5) 0.0547(3) Uani d . 1 C
H12 0.6814 0.0746 0.0495 0.066 Uiso calc R 1 H
C13 0.65523(5) -0.16943(13) -0.00091(5) 0.0441(3) Uani d . 1 C
H13 0.6327 -0.1145 -0.0423 0.053 Uiso calc R 1 H
C14 0.74702(6) -0.00749(19) 0.17576(6) 0.0744(4) Uani d . 1 C
H14A 0.7918 0.0485 0.1741 0.112 Uiso calc R 1 H
H14B 0.7556 -0.0816 0.2158 0.112 Uiso calc R 1 H
H14C 0.7126 0.0917 0.1755 0.112 Uiso calc R 1 H

loop_
_atom_site_aniso_label
_atom_site_aniso_U_11
_atom_site_aniso_U_22
_atom_site_aniso_U_33
_atom_site_aniso_U_12
_atom_site_aniso_U_13
_atom_site_aniso_U_23
S1 0.03913(9) 0.04191(11) 0.03045(8) 0.00304(9) 0.01446(7) 0.00201(8)
Cl1 0.07286(15) 0.08009(17) 0.05599(12) 0.02454(14) 0.01728(11) 0.03874(12)
O1 0.0478(3) 0.0685(4) 0.0356(3) 0.0046(3) 0.0197(2) 0.0124(3)
O2 0.0551(3) 0.0425(3) 0.0505(3) 0.0114(3) 0.0209(2) -0.0049(3)
N1 0.0384(3) 0.0285(3) 0.0286(3) -0.0003(3) 0.0106(2) 0.0022(3)
N2 0.0403(3) 0.0299(3) 0.0284(3) -0.0009(3) 0.0096(2) 0.0023(3)
C1 0.0488(4) 0.0359(4) 0.0325(4) -0.0004(4) 0.0111(3) -0.0003(4)
C2 0.0600(5) 0.0309(4) 0.0506(4) 0.0031(4) 0.0185(4) 0.0069(4)
C3 0.0403(4) 0.0514(5) 0.0386(4) 0.0127(4) 0.0147(3) 0.0164(4)
C4 0.0487(5) 0.0548(5) 0.0294(4) 0.0061(4) 0.0083(3) 0.0008(4)
C5 0.0542(5) 0.0348(5) 0.0324(4) 0.0009(4) 0.0078(3) -0.0023(4)
C6 0.0332(4) 0.0332(4) 0.0296(3) -0.0009(3) 0.0100(3) 0.0026(3)
C7 0.0344(4) 0.0264(4) 0.0277(3) -0.0035(3) 0.0064(3) -0.0019(3)
C8 0.0337(3) 0.0362(4) 0.0394(4) 0.0001(3) 0.0146(3) 0.0029(3)
C9 0.0602(5) 0.0388(5) 0.0452(5) -0.0031(5) 0.0051(4) 0.0039(4)
C10 0.0561(5) 0.0592(6) 0.0409(5) -0.0057(5) 0.0028(4) 0.0007(5)
C11 0.0350(4) 0.0562(6) 0.0607(5) -0.0083(4) 0.0180(3) -0.0160(5)
C12 0.0451(5) 0.0371(5) 0.0804(6) -0.0024(4) 0.0165(4) -0.0059(5)
C13 0.0369(4) 0.0406(5) 0.0532(5) -0.0005(4) 0.0111(4) 0.0075(4)
C14 0.0555(6) 0.0868(8) 0.0798(7) -0.0148(6) 0.0186(5) -0.0383(6)

loop_
_atom_type_symbol
_atom_type_description
_atom_type_scat_dispersion_real
_atom_type_scat_dispersion_imag
_atom_type_scat_source
C C 0.0033 0.0016 'International Tables Vol C Tables 4.2.6.8 and 6.1.1.4'
H H 0.0000 0.0000 'International Tables Vol C Tables 4.2.6.8 and 6.1.1.4'
N N 0.0061 0.0033 'International Tables Vol C Tables 4.2.6.8 and 6.1.1.4'
O O 0.0106 0.0060 'International Tables Vol C Tables 4.2.6.8 and 6.1.1.4'
S S 0.1246 0.1234 'International Tables Vol C Tables 4.2.6.8 and 6.1.1.4'
Cl Cl 0.1484 0.1585 'International Tables Vol C Tables 4.2.6.8 and 6.1.1.4'

loop_
_geom_angle_atom_site_label_1
_geom_angle_atom_site_label_2
_geom_angle_atom_site_label_3
_geom_angle_site_symmetry_1
_geom_angle
_geom_angle_publ_flag
O1 S1 O2 . 120.51(5) yes
O1 S1 N1 . 105.47(5) ?
O2 S1 N1 . 105.16(6) ?
O1 S1 C8 . 110.17(5) ?
O2 S1 C8 . 111.24(5) ?
N1 S1 C8 . 102.39(5) yes
C7 N1 N2 . 116.13(7) yes
C7 N1 S1 . 118.07(7) ?
N2 N1 S1 . 106.42(5) yes
C7 N2 N1 5_645 119.49(7) yes
C2 C1 C6 . 120.71(8) ?
C2 C1 H1 . 119.6 ?
C6 C1 H1 . 119.6 ?
C3 C2 C1 . 119.25(9) ?
C3 C2 H2 . 120.4 ?
C1 C2 H2 . 120.4 ?
C2 C3 C4 . 121.19(9) ?
C2 C3 Cl1 . 119.52(8) ?
C4 C3 Cl1 . 119.29(7) ?
C3 C4 C5 . 119.15(9) ?
C3 C4 H4 . 120.4 ?
C5 C4 H4 . 120.4 ?
C4 C5 C6 . 120.50(9) ?
C4 C5 H5 . 119.7 ?
C6 C5 H5 . 119.7 ?
C1 C6 C5 . 119.19(8) ?
C1 C6 C7 . 119.18(8) ?
C5 C6 C7 . 121.46(8) ?
N2 C7 N1 5_645 124.38(7) yes
N2 C7 C6 5_645 115.99(8) ?
N1 C7 C6 . 119.42(8) ?
C9 C8 C13 . 120.34(9) ?
C9 C8 S1 . 120.29(8) ?
C13 C8 S1 . 119.15(7) ?
C10 C9 C8 . 119.37(10) ?
C10 C9 H9 . 120.3 ?
C8 C9 H9 . 120.3 ?
C9 C10 C11 . 121.36(10) ?
C9 C10 H10 . 119.3 ?
C11 C10 H10 . 119.3 ?
C12 C11 C10 . 117.84(10) ?
C12 C11 C14 . 120.91(10) ?
C10 C11 C14 . 121.25(10) ?
C13 C12 C11 . 122.26(10) ?
C13 C12 H12 . 118.9 ?
C11 C12 H12 . 118.9 ?
C12 C13 C8 . 118.79(9) ?
C12 C13 H13 . 120.6 ?
C8 C13 H13 . 120.6 ?
C11 C14 H14A . 109.5 ?
C11 C14 H14B . 109.5 ?
H14A C14 H14B . 109.5 ?
C11 C14 H14C . 109.5 ?
H14A C14 H14C . 109.5 ?
H14B C14 H14C . 109.5 ?

loop_
_geom_bond_atom_site_label_1
_geom_bond_atom_site_label_2
_geom_bond_site_symmetry_2
_geom_bond_distance
_geom_bond_publ_flag
S1 O1 . 1.4143(8) yes
S1 O2 . 1.4163(11) yes
S1 N1 . 1.7339(10) yes
S1 C8 . 1.7411(11) yes
Cl1 C3 . 1.7333(12) yes
N1 C7 . 1.4195(13) yes
N1 N2 . 1.4209(11) yes
N2 C7 5_645 1.2743(12) yes
C1 C2 . 1.3746(14) ?
C1 C6 . 1.3783(15) ?
C1 H1 . 0.9300 ?
C2 C3 . 1.3728(13) ?
C2 H2 . 0.9300 ?
C3 C4 . 1.3738(16) ?
C4 C5 . 1.3775(14) ?
C4 H4 . 0.9300 ?
C5 C6 . 1.3847(12) ?
C5 H5 . 0.9300 ?
C6 C7 . 1.4778(12) yes
C7 N2 5_645 1.2743(12) ?
C8 C9 . 1.3801(13) ?
C8 C13 . 1.3832(15) ?
C9 C10 . 1.3784(15) ?
C9 H9 . 0.9300 ?
C10 C11 . 1.3790(17) ?
C10 H10 . 0.9300 ?
C11 C12 . 1.3782(15) ?
C11 C14 . 1.4937(16) ?
C12 C13 . 1.3712(15) ?
C12 H12 . 0.9300 ?
C13 H13 . 0.9300 ?
C14 H14A . 0.9599 ?
C14 H14B . 0.9599 ?
C14 H14C . 0.9599 ?

loop_
_geom_torsion_atom_site_label_1
_geom_torsion_atom_site_label_2
_geom_torsion_atom_site_label_3
_geom_torsion_atom_site_label_4
_geom_torsion_site_symmetry_4
_geom_torsion
_geom_torsion_publ_flag
O1 S1 N1 C7 . -53.02(7) ?
O2 S1 N1 C7 . 178.61(5) ?
C8 S1 N1 C7 . 62.27(7) ?
O1 S1 N1 N2 . 174.34(5) ?
O2 S1 N1 N2 . 45.97(6) ?
C8 S1 N1 N2 . -70.38(6) ?
C7 N1 N2 C7 5_645 1.08(10) yes
S1 N1 N2 C7 5_645 134.78(7) ?
C6 C1 C2 C3 . 0.63(14) ?
C1 C2 C3 C4 . -0.76(15) ?
C1 C2 C3 Cl1 . 179.60(7) ?
C2 C3 C4 C5 . 0.20(14) ?
Cl1 C3 C4 C5 . 179.84(7) ?
C3 C4 C5 C6 . 0.50(14) ?
C2 C1 C6 C5 . 0.05(14) ?
C2 C1 C6 C7 . -175.18(8) ?
C4 C5 C6 C1 . -0.62(14) ?
C4 C5 C6 C7 . 174.50(8) ?
N2 N1 C7 N2 5_645 -1.14(11) yes
S1 N1 C7 N2 5_645 -129.34(7) ?
N2 N1 C7 C6 . -175.66(6) ?
S1 N1 C7 C6 . 56.14(8) ?
C1 C6 C7 N2 5_645 46.78(11) ?
C5 C6 C7 N2 5_645 -128.34(9) ?
C1 C6 C7 N1 . -138.25(8) ?
C5 C6 C7 N1 . 46.63(11) ?
O1 S1 C8 C9 . -163.88(8) ?
O2 S1 C8 C9 . -27.57(10) ?
N1 S1 C8 C9 . 84.31(9) ?
O1 S1 C8 C13 . 21.41(9) ?
O2 S1 C8 C13 . 157.71(8) ?
N1 S1 C8 C13 . -90.41(9) ?
C13 C8 C9 C10 . 1.20(15) ?
S1 C8 C9 C10 . -173.46(8) ?
C8 C9 C10 C11 . 0.21(17) ?
C9 C10 C11 C12 . -1.71(16) ?
C9 C10 C11 C14 . 178.78(10) ?
C10 C11 C12 C13 . 1.88(16) ?
C14 C11 C12 C13 . -178.61(10) ?
C11 C12 C13 C8 . -0.53(15) ?
C9 C8 C13 C12 . -1.04(14) ?
S1 C8 C13 C12 . 173.67(8) ?
